data_9014158
loop_
_publ_author_name
'Righter, K.'
'Sutton, S.'
'Danielson, L.'
'Pando, K.'
'Schmidt, G.'
'Yang, H.'
'Berthet, S.'
'Newville, M.'
'Choi, Y.'
'Downs, R. T.'
'Malavergne, V.'

_publ_section_title
;
 The effect of fO2 on the partitioning and valence of V and Cr in garnet/melt
 pairs and the relation to terrestrial mantle V and Cr content
 Note: R060477
;
_journal_name_full 'American Mineralogist'
_journal_page_first 1278
_journal_page_last 1290
_journal_paper_doi 10.2138/am.2011.3690
_journal_volume 96
_journal_year 2011
_chemical_compound_source 'Saranovskiy mine, Sarany, Ural Mountains, Russia'
_chemical_formula_sum 'Al0.82 Ca3 Cr1.15 O12 Si3 Ti0.03'
_chemical_name_mineral Uvarovite
_space_group_IT_number 230
_symmetry_space_group_name_Hall '-I 4bd 2c 3'
_symmetry_space_group_name_H-M 'I a -3 d'
_cell_angle_alpha 90
_cell_angle_beta 90
_cell_angle_gamma 90
_cell_length_a 11.9204
_cell_length_b 11.9204
_cell_length_c 11.9204
_cell_formula_units_Z 8
_cell_volume 1693.840
_database_code_amcsd 0018455
_exptl_crystal_density_diffrn 3.763
_cod_original_sg_symbol_H-M 'I a 3 d'
_cod_original_formula_sum 'Ca3 (Cr1.15 Al.82 Ti.03) Si3 O12'
_cod_database_code 9014158

loop_
_space_group_symop_operation_xyz
x,y,z
1/2+x,1/2+y,1/2+z
z,1/2-x,1/2+y
1/2+z,-x,+y
-y,1/2+z,1/2-x
1/2-y,+z,-x
x,1/2-y,1/2+z
1/2+x,-y,+z
-z,1/2+x,1/2-y
1/2-z,+x,-y
y,1/2-z,1/2+x
1/2+y,-z,+x
-x,1/2+y,1/2-z
1/2-x,+y,-z
3/4+x,1/4-z,3/4-y
1/4+x,3/4-z,1/4-y
3/4-z,1/4+y,3/4+x
1/4-z,3/4+y,1/4+x
3/4+y,1/4-x,3/4-z
1/4+y,3/4-x,1/4-z
3/4-x,1/4+z,3/4+y
1/4-x,3/4+z,1/4+y
3/4+z,1/4-y,3/4-x
1/4+z,3/4-y,1/4-x
3/4-y,1/4+x,3/4+z
1/4-y,3/4+x,1/4+z
1/4+x,1/4+z,1/4+y
3/4+x,3/4+z,3/4+y
1/4-z,1/4-y,1/4-x
3/4-z,3/4-y,3/4-x
1/4+y,1/4+x,1/4+z
3/4+y,3/4+x,3/4+z
1/4-x,1/4-z,1/4-y
3/4-x,3/4-z,3/4-y
1/4+z,1/4+y,1/4+x
3/4+z,3/4+y,3/4+x
1/4-y,1/4-x,1/4-z
3/4-y,3/4-x,3/4-z
1/2+z,x,1/2-y
+z,1/2+x,-y
1/2-y,-z,1/2+x
-y,1/2-z,+x
1/2+x,y,1/2-z
+x,1/2+y,-z
1/2-z,-x,1/2+y
-z,1/2-x,+y
1/2+y,z,1/2-x
+y,1/2+z,-x
1/2-x,-y,1/2+z
-x,1/2-y,+z
1/2-z,1/2+x,y
-z,+x,1/2+y
1/2+y,1/2-z,-x
+y,-z,1/2-x
1/2-x,1/2+y,z
-x,+y,1/2+z
1/2+z,1/2-x,-y
+z,-x,1/2-y
1/2-y,1/2+z,x
-y,+z,1/2+x
1/2+x,1/2-y,-z
+x,-y,1/2-z
3/4-x,3/4+z,1/4-y
1/4-x,1/4+z,3/4-y
3/4+z,3/4-y,1/4+x
1/4+z,1/4-y,3/4+x
3/4-y,3/4+x,1/4-z
1/4-y,1/4+x,3/4-z
3/4+x,3/4-z,1/4+y
1/4+x,1/4-z,3/4+y
3/4-z,3/4+y,1/4-x
1/4-z,1/4+y,3/4-x
3/4+y,3/4-x,1/4+z
1/4+y,1/4-x,3/4+z
1/4-x,3/4-z,3/4+y
3/4-x,1/4-z,1/4+y
1/4+z,3/4+y,3/4-x
3/4+z,1/4+y,1/4-x
1/4-y,3/4-x,3/4+z
3/4-y,1/4-x,1/4+z
1/4+x,3/4+z,3/4-y
3/4+x,1/4+z,1/4-y
1/4-z,3/4-y,3/4+x
3/4-z,1/4-y,1/4+x
1/4+y,3/4+x,3/4-z
3/4+y,1/4+x,1/4-z
-z,-x,-y
1/2-z,1/2-x,1/2-y
y,z,x
1/2+y,1/2+z,1/2+x
-x,-y,-z
1/2-x,1/2-y,1/2-z
z,x,y
1/2+z,1/2+x,1/2+y
-y,-z,-x
1/2-y,1/2-z,1/2-x

loop_
_atom_site_aniso_label
_atom_site_aniso_U_11
_atom_site_aniso_U_22
_atom_site_aniso_U_33
_atom_site_aniso_U_12
_atom_site_aniso_U_13
_atom_site_aniso_U_23
Ca 0.00140 0.00320 0.00320 0.00000 0.00000 0.00070
Cr 0.00670 0.00670 0.00670 0.00010 0.00010 0.00010
Al 0.00670 0.00670 0.00670 0.00010 0.00010 0.00010
Ti 0.00670 0.00670 0.00670 0.00010 0.00010 0.00010
Si 0.00360 0.00310 0.00310 0.00000 0.00000 0.00000
O 0.00970 0.00790 0.01040 0.00050 -0.00040 0.00030

loop_
_atom_site_label
_atom_site_fract_x
_atom_site_fract_y
_atom_site_fract_z
_atom_site_occupancy
_atom_site_U_iso_or_equiv
Ca 0.12500 0.00000 0.25000 1.00000 0.00260
Cr 0.00000 0.00000 0.00000 0.57500 0.00670
Al 0.00000 0.00000 0.00000 0.41000 0.00670
Ti 0.00000 0.00000 0.00000 0.01500 0.00670
Si 0.37500 0.00000 0.25000 1.00000 0.00320
O 0.03880 0.04660 0.65260 1.00000 ?

loop_
_cod_related_entry_id
_cod_related_entry_database
_cod_related_entry_code
1 AMCSD 0018455
